data_4026901
loop_
_publ_author_name
'Sara H. Kyne'
'Jonathan A. L. Miles'
'Jonathan M. Percy'
'Kuldip Singh'

_publ_section_title
;
 Executing and Rationalizing the Synthesis of a Difluorinated Analogue of
 a Ring-Expanded Calystegine B2
;
_journal_name_full 'Journal of Organic Chemistry'
_journal_page_first 991
_journal_page_last 998
_journal_paper_doi 10.1021/jo2022845
_journal_volume 77
_journal_year 2012
_chemical_formula_sum 'C16 H21 F2 N O3'
_chemical_formula_weight 313.34
_chemical_name_systematic
; 
 ? 
;
_space_group_IT_number 14
_symmetry_cell_setting monoclinic
_symmetry_space_group_name_Hall '-P 2ybc'
_symmetry_space_group_name_H-M 'P 1 21/c 1'
_atom_sites_solution_hydrogens geom
_atom_sites_solution_primary direct
_atom_sites_solution_secondary difmap
_audit_creation_method SHELXL-97
_cell_angle_alpha 90.00
_cell_angle_beta 90.508(6)
_cell_angle_gamma 90.00
_cell_formula_units_Z 4
_cell_length_a 6.7020(18)
_cell_length_b 16.936(4)
_cell_length_c 13.275(4)
_cell_measurement_reflns_used 765
_cell_measurement_temperature 150(2)
_cell_measurement_theta_max 19.877
_cell_measurement_theta_min 2.405
_cell_volume 1506.7(7)
_computing_cell_refinement 'Bruker SMART'
_computing_data_collection 'Bruker SMART'
_computing_data_reduction 'Bruker SHELXTL'
_computing_molecular_graphics 'Bruker SHELXTL'
_computing_publication_material 'Bruker SHELXTL'
_computing_structure_refinement 'SHELXL-97 (Sheldrick, 1997)'
_computing_structure_solution 'SHELXS-97 (Sheldrick, 1990)'
_diffrn_ambient_temperature 150(2)
_diffrn_measured_fraction_theta_full 0.999
_diffrn_measured_fraction_theta_max 0.999
_diffrn_measurement_device_type 'CCD area detector'
_diffrn_measurement_method 'phi and omega scans'
_diffrn_radiation_monochromator graphite
_diffrn_radiation_source 'fine-focus sealed tube'
_diffrn_radiation_type MoK\a
_diffrn_radiation_wavelength 0.71073
_diffrn_reflns_av_R_equivalents 0.1284
_diffrn_reflns_av_sigmaI/netI 0.1197
_diffrn_reflns_limit_h_max 7
_diffrn_reflns_limit_h_min -7
_diffrn_reflns_limit_k_max 20
_diffrn_reflns_limit_k_min -19
_diffrn_reflns_limit_l_max 15
_diffrn_reflns_limit_l_min -15
_diffrn_reflns_number 10673
_diffrn_reflns_theta_full 25.00
_diffrn_reflns_theta_max 25.00
_diffrn_reflns_theta_min 1.95
_exptl_absorpt_coefficient_mu 0.111
_exptl_absorpt_correction_type none
_exptl_crystal_colour colourless
_exptl_crystal_density_diffrn 1.381
_exptl_crystal_description block
_exptl_crystal_F_000 664
_exptl_crystal_size_max 0.20
_exptl_crystal_size_mid 0.14
_exptl_crystal_size_min 0.07
_refine_diff_density_max 0.198
_refine_diff_density_min -0.252
_refine_diff_density_rms 0.050
_refine_ls_extinction_method none
_refine_ls_goodness_of_fit_ref 0.930
_refine_ls_hydrogen_treatment constr
_refine_ls_matrix_type full
_refine_ls_number_parameters 202
_refine_ls_number_reflns 2644
_refine_ls_number_restraints 0
_refine_ls_restrained_S_all 0.930
_refine_ls_R_factor_all 0.1157
_refine_ls_R_factor_gt 0.0584
_refine_ls_shift/su_max 0.000
_refine_ls_shift/su_mean 0.000
_refine_ls_structure_factor_coef Fsqd
_refine_ls_weighting_details 'calc w=1/[\s^2^(Fo^2^)+(0.0104P)^2^+0.0000P] where P=(Fo^2^+2Fc^2^)/3'
_refine_ls_weighting_scheme calc
_refine_ls_wR_factor_gt 0.0899
_refine_ls_wR_factor_ref 0.1049
_reflns_number_gt 1569
_reflns_number_total 2644
_reflns_threshold_expression >2sigma(I)
_cod_data_source_file jo2022845_si_003_1.cif
_cod_data_source_block 11
_cod_database_code 4026901

loop_
_symmetry_equiv_pos_as_xyz
'x, y, z'
'-x, y+1/2, -z+1/2'
'-x, -y, -z'
'x, -y-1/2, z-1/2'

loop_
_atom_site_label
_atom_site_type_symbol
_atom_site_fract_x
_atom_site_fract_y
_atom_site_fract_z
_atom_site_U_iso_or_equiv
_atom_site_adp_type
_atom_site_occupancy
_atom_site_symmetry_multiplicity
_atom_site_calc_flag
_atom_site_refinement_flags
F1 F 0.4980(2) 0.44291(9) 0.89655(12) 0.0318(5) Uani 1 1 d .
F2 F 0.5808(2) 0.37403(9) 0.76500(13) 0.0345(5) Uani 1 1 d .
O1 O 0.3116(3) 0.49883(12) 0.73470(15) 0.0295(6) Uani 1 1 d .
H1 H 0.2581 0.5140 0.7883 0.044 Uiso 1 1 calc R
O2 O 0.8813(3) 0.40126(11) 0.91535(14) 0.0268(5) Uani 1 1 d .
O3 O 1.0738(3) 0.55118(13) 0.88472(15) 0.0293(6) Uani 1 1 d .
H3 H 1.0977 0.5719 0.9411 0.044 Uiso 1 1 calc R
N1 N 0.5605(3) 0.58616(13) 0.79266(18) 0.0242(6) Uani 1 1 d .
C1 C 0.5184(4) 0.51139(18) 0.7409(2) 0.0253(8) Uani 1 1 d .
C2 C 0.6077(5) 0.44723(17) 0.8101(2) 0.0247(7) Uani 1 1 d .
C3 C 0.8252(4) 0.45670(16) 0.8381(2) 0.0239(7) Uani 1 1 d .
H3A H 0.9073 0.4461 0.7770 0.029 Uiso 1 1 calc R
C4 C 0.8637(4) 0.54082(16) 0.8724(2) 0.0237(7) Uani 1 1 d .
H4 H 0.7980 0.5492 0.9389 0.028 Uiso 1 1 calc R
C5 C 0.7789(4) 0.60041(18) 0.7965(2) 0.0253(8) Uani 1 1 d .
H5 H 0.7994 0.6542 0.8259 0.030 Uiso 1 1 calc R
C6 C 0.8721(5) 0.60096(19) 0.6920(2) 0.0323(8) Uani 1 1 d .
H6A H 1.0190 0.6014 0.7001 0.039 Uiso 1 1 calc R
H6B H 0.8334 0.6506 0.6577 0.039 Uiso 1 1 calc R
C7 C 0.8146(4) 0.53182(19) 0.6240(2) 0.0328(9) Uani 1 1 d .
H7A H 0.8999 0.4859 0.6410 0.039 Uiso 1 1 calc R
H7B H 0.8407 0.5464 0.5531 0.039 Uiso 1 1 calc R
C8 C 0.5953(4) 0.50796(18) 0.6339(2) 0.0309(8) Uani 1 1 d .
H8A H 0.5129 0.5433 0.5911 0.037 Uiso 1 1 calc R
H8B H 0.5786 0.4535 0.6081 0.037 Uiso 1 1 calc R
C9 C 1.0233(5) 0.34373(18) 0.8801(2) 0.0317(8) Uani 1 1 d .
H9A H 1.1467 0.3706 0.8583 0.038 Uiso 1 1 calc R
H9B H 0.9667 0.3148 0.8216 0.038 Uiso 1 1 calc R
C10 C 1.0706(5) 0.28712(17) 0.9631(2) 0.0250(8) Uani 1 1 d .
C11 C 1.2677(5) 0.26606(17) 0.9821(2) 0.0310(8) Uani 1 1 d .
H11 H 1.3720 0.2912 0.9462 0.037 Uiso 1 1 calc R
C12 C 1.3134(5) 0.20851(18) 1.0533(2) 0.0326(9) Uani 1 1 d .
H12 H 1.4486 0.1944 1.0655 0.039 Uiso 1 1 calc R
C13 C 1.1656(5) 0.17213(19) 1.1058(2) 0.0362(9) Uani 1 1 d .
H13 H 1.1974 0.1320 1.1533 0.043 Uiso 1 1 calc R
C14 C 0.9692(5) 0.19394(19) 1.0893(3) 0.0415(10) Uani 1 1 d .
H14 H 0.8656 0.1700 1.1270 0.050 Uiso 1 1 calc R
C15 C 0.9237(5) 0.25076(18) 1.0177(2) 0.0351(9) Uani 1 1 d .
H15 H 0.7883 0.2648 1.0060 0.042 Uiso 1 1 calc R
C16 C 0.4515(4) 0.65473(18) 0.7512(2) 0.0353(9) Uani 1 1 d .
H16A H 0.4731 0.6579 0.6784 0.053 Uiso 1 1 calc R
H16B H 0.5004 0.7032 0.7835 0.053 Uiso 1 1 calc R
H16C H 0.3086 0.6487 0.7643 0.053 Uiso 1 1 calc R

loop_
_atom_site_aniso_label
_atom_site_aniso_U_11
_atom_site_aniso_U_22
_atom_site_aniso_U_33
_atom_site_aniso_U_23
_atom_site_aniso_U_13
_atom_site_aniso_U_12
F1 0.0289(11) 0.0362(11) 0.0303(11) 0.0049(9) 0.0059(9) -0.0022(9)
F2 0.0347(11) 0.0232(10) 0.0453(12) -0.0066(9) -0.0079(9) -0.0018(9)
O1 0.0192(12) 0.0336(14) 0.0356(14) -0.0050(11) -0.0008(10) -0.0008(10)
O2 0.0284(13) 0.0284(13) 0.0235(12) 0.0031(10) 0.0006(10) 0.0097(10)
O3 0.0190(12) 0.0383(14) 0.0306(13) -0.0035(11) -0.0043(10) 0.0010(10)
N1 0.0192(15) 0.0189(14) 0.0344(16) 0.0015(12) -0.0048(12) 0.0032(12)
C1 0.0188(18) 0.0288(19) 0.0281(19) -0.0007(16) -0.0068(15) -0.0019(14)
C2 0.0280(19) 0.0198(18) 0.0262(18) -0.0064(15) 0.0042(15) -0.0031(14)
C3 0.0263(18) 0.0231(18) 0.0222(18) 0.0034(15) -0.0004(14) 0.0016(14)
C4 0.0177(18) 0.0270(18) 0.0264(18) -0.0017(15) -0.0019(14) -0.0007(14)
C5 0.0218(18) 0.0216(18) 0.033(2) 0.0029(15) -0.0054(15) -0.0023(14)
C6 0.0246(19) 0.035(2) 0.037(2) 0.0110(17) -0.0033(16) -0.0005(16)
C7 0.028(2) 0.042(2) 0.0277(19) 0.0086(17) 0.0027(16) 0.0043(16)
C8 0.030(2) 0.034(2) 0.0288(19) -0.0038(16) -0.0064(16) 0.0035(16)
C9 0.033(2) 0.029(2) 0.033(2) 0.0036(16) 0.0060(17) 0.0104(16)
C10 0.030(2) 0.0214(18) 0.0234(19) -0.0030(15) -0.0008(16) 0.0023(15)
C11 0.036(2) 0.0267(19) 0.030(2) -0.0007(16) 0.0038(16) -0.0030(16)
C12 0.029(2) 0.032(2) 0.037(2) -0.0012(17) -0.0030(17) 0.0075(16)
C13 0.045(2) 0.029(2) 0.035(2) 0.0064(17) -0.0037(19) 0.0048(18)
C14 0.039(2) 0.038(2) 0.048(2) 0.0181(19) 0.0073(19) -0.0011(18)
C15 0.031(2) 0.030(2) 0.044(2) 0.0071(18) -0.0017(18) 0.0053(16)
C16 0.023(2) 0.032(2) 0.051(2) -0.0020(18) -0.0039(17) 0.0036(16)

loop_
_atom_type_symbol
_atom_type_description
_atom_type_scat_dispersion_real
_atom_type_scat_dispersion_imag
_atom_type_scat_source
C C 0.0033 0.0016 'International Tables Vol C Tables 4.2.6.8 and 6.1.1.4'
H H 0.0000 0.0000 'International Tables Vol C Tables 4.2.6.8 and 6.1.1.4'
N N 0.0061 0.0033 'International Tables Vol C Tables 4.2.6.8 and 6.1.1.4'
O O 0.0106 0.0060 'International Tables Vol C Tables 4.2.6.8 and 6.1.1.4'
F F 0.0171 0.0103 'International Tables Vol C Tables 4.2.6.8 and 6.1.1.4'

loop_
_geom_angle_atom_site_label_1
_geom_angle_atom_site_label_2
_geom_angle_atom_site_label_3
_geom_angle
C1 O1 H1 109.5
C3 O2 C9 112.2(2)
C4 O3 H3 109.5
C1 N1 C16 114.3(2)
C1 N1 C5 110.0(2)
C16 N1 C5 111.7(2)
O1 C1 N1 110.1(2)
O1 C1 C8 106.4(2)
N1 C1 C8 114.0(2)
O1 C1 C2 107.8(2)
N1 C1 C2 104.9(2)
C8 C1 C2 113.4(3)
F1 C2 F2 104.2(2)
F1 C2 C3 108.9(2)
F2 C2 C3 108.8(2)
F1 C2 C1 109.2(2)
F2 C2 C1 109.0(2)
C3 C2 C1 116.2(2)
O2 C3 C2 110.6(2)
O2 C3 C4 110.8(2)
C2 C3 C4 109.6(2)
O2 C3 H3A 108.6
C2 C3 H3A 108.6
C4 C3 H3A 108.6
O3 C4 C3 108.4(2)
O3 C4 C5 110.7(2)
C3 C4 C5 111.1(2)
O3 C4 H4 108.9
C3 C4 H4 108.9
C5 C4 H4 108.9
N1 C5 C6 112.4(2)
N1 C5 C4 106.0(2)
C6 C5 C4 116.7(3)
N1 C5 H5 107.1
C6 C5 H5 107.1
C4 C5 H5 107.1
C5 C6 C7 115.5(3)
C5 C6 H6A 108.4
C7 C6 H6A 108.4
C5 C6 H6B 108.4
C7 C6 H6B 108.4
H6A C6 H6B 107.5
C6 C7 C8 112.9(3)
C6 C7 H7A 109.0
C8 C7 H7A 109.0
C6 C7 H7B 109.0
C8 C7 H7B 109.0
H7A C7 H7B 107.8
C1 C8 C7 113.9(3)
C1 C8 H8A 108.8
C7 C8 H8A 108.8
C1 C8 H8B 108.8
C7 C8 H8B 108.8
H8A C8 H8B 107.7
O2 C9 C10 109.3(3)
O2 C9 H9A 109.8
C10 C9 H9A 109.8
O2 C9 H9B 109.8
C10 C9 H9B 109.8
H9A C9 H9B 108.3
C15 C10 C11 118.3(3)
C15 C10 C9 121.9(3)
C11 C10 C9 119.6(3)
C10 C11 C12 120.4(3)
C10 C11 H11 119.8
C12 C11 H11 119.8
C13 C12 C11 120.5(3)
C13 C12 H12 119.7
C11 C12 H12 119.7
C12 C13 C14 119.6(3)
C12 C13 H13 120.2
C14 C13 H13 120.2
C13 C14 C15 119.8(3)
C13 C14 H14 120.1
C15 C14 H14 120.1
C10 C15 C14 121.3(3)
C10 C15 H15 119.4
C14 C15 H15 119.4
N1 C16 H16A 109.5
N1 C16 H16B 109.5
H16A C16 H16B 109.5
N1 C16 H16C 109.5
H16A C16 H16C 109.5
H16B C16 H16C 109.5

loop_
_geom_bond_atom_site_label_1
_geom_bond_atom_site_label_2
_geom_bond_distance
F1 C2 1.370(3)
F2 C2 1.388(3)
O1 C1 1.404(3)
O1 H1 0.8400
O2 C3 1.438(3)
O2 C9 1.443(3)
O3 C4 1.427(3)
O3 H3 0.8400
N1 C1 1.467(4)
N1 C16 1.476(3)
N1 C5 1.484(3)
C1 C8 1.516(4)
C1 C2 1.540(4)
C2 C3 1.510(4)
C3 C4 1.517(4)
C3 H3A 1.0000
C4 C5 1.532(4)
C4 H4 1.0000
C5 C6 1.526(4)
C5 H5 1.0000
C6 C7 1.526(4)
C6 H6A 0.9900
C6 H6B 0.9900
C7 C8 1.531(4)
C7 H7A 0.9900
C7 H7B 0.9900
C8 H8A 0.9900
C8 H8B 0.9900
C9 C10 1.493(4)
C9 H9A 0.9900
C9 H9B 0.9900
C10 C15 1.373(4)
C10 C11 1.390(4)
C11 C12 1.390(4)
C11 H11 0.9500
C12 C13 1.363(4)
C12 H12 0.9500
C13 C14 1.383(4)
C13 H13 0.9500
C14 C15 1.385(4)
C14 H14 0.9500
C15 H15 0.9500
C16 H16A 0.9800
C16 H16B 0.9800
C16 H16C 0.9800

loop_
_geom_hbond_atom_site_label_D
_geom_hbond_atom_site_label_H
_geom_hbond_atom_site_label_A
_geom_hbond_distance_DH
_geom_hbond_distance_HA
_geom_hbond_distance_DA
_geom_hbond_angle_DHA
_geom_hbond_site_symmetry_A
O1 H1 O3 0.84 1.89 2.711(3) 163.8 1_455
O3 H3 O2 0.84 1.96 2.787(3) 166.5 3_767

loop_
_geom_torsion_atom_site_label_1
_geom_torsion_atom_site_label_2
_geom_torsion_atom_site_label_3
_geom_torsion_atom_site_label_4
_geom_torsion
C16 N1 C1 O1 -51.8(3)
C5 N1 C1 O1 -178.4(2)
C16 N1 C1 C8 67.8(3)
C5 N1 C1 C8 -58.8(3)
C16 N1 C1 C2 -167.5(2)
C5 N1 C1 C2 65.9(3)
O1 C1 C2 F1 -48.5(3)
N1 C1 C2 F1 68.9(3)
C8 C1 C2 F1 -166.1(2)
O1 C1 C2 F2 64.7(3)
N1 C1 C2 F2 -177.9(2)
C8 C1 C2 F2 -52.9(3)
O1 C1 C2 C3 -172.0(3)
N1 C1 C2 C3 -54.6(3)
C8 C1 C2 C3 70.4(3)
C9 O2 C3 C2 114.1(3)
C9 O2 C3 C4 -124.2(3)
F1 C2 C3 O2 46.7(3)
F2 C2 C3 O2 -66.2(3)
C1 C2 C3 O2 170.4(2)
F1 C2 C3 C4 -75.8(3)
F2 C2 C3 C4 171.3(2)
C1 C2 C3 C4 47.9(3)
O2 C3 C4 O3 65.7(3)
C2 C3 C4 O3 -171.9(2)
O2 C3 C4 C5 -172.4(2)
C2 C3 C4 C5 -50.1(3)
C1 N1 C5 C6 57.1(3)
C16 N1 C5 C6 -71.0(3)
C1 N1 C5 C4 -71.6(3)
C16 N1 C5 C4 160.4(2)
O3 C4 C5 N1 -178.0(2)
C3 C4 C5 N1 61.6(3)
O3 C4 C5 C6 56.0(3)
C3 C4 C5 C6 -64.5(3)
N1 C5 C6 C7 -48.5(4)
C4 C5 C6 C7 74.2(3)
C5 C6 C7 C8 38.8(4)
O1 C1 C8 C7 171.9(2)
N1 C1 C8 C7 50.4(3)
C2 C1 C8 C7 -69.6(3)
C6 C7 C8 C1 -38.9(4)
C3 O2 C9 C10 -178.6(2)
O2 C9 C10 C15 49.4(4)
O2 C9 C10 C11 -135.0(3)
C15 C10 C11 C12 1.2(4)
C9 C10 C11 C12 -174.5(3)
C10 C11 C12 C13 -0.2(5)
C11 C12 C13 C14 -1.3(5)
C12 C13 C14 C15 1.9(5)
C11 C10 C15 C14 -0.6(5)
C9 C10 C15 C14 175.0(3)
C13 C14 C15 C10 -1.0(5)
